data_4086494
loop_
_publ_author_name
'D\'iez, \'Alvaro'
'Lalinde, Elena'
'Moreno, M. Teresa'
'Ruiz, Santiago'

_publ_section_title
;
 Structural and Photophysical Study on Alkynyl Cyclometalated Pt2Pb2and
 Pt2Pb Clusters
;
_journal_name_full Organometallics
_journal_paper_doi 10.1021/acs.organomet.6b00162
_journal_year 2016
_chemical_compound_source 'synthesis as described'
_chemical_formula_moiety 'C40 H32 B N7 O2 Pb Pt, 0.5(C H2 Cl2) '
_chemical_formula_sum 'C40.5 H33 B Cl N7 O2 Pb Pt'
_chemical_formula_weight 1098.28
_chemical_name_common 'Compound X'
_space_group_IT_number 2
_symmetry_cell_setting triclinic
_symmetry_Int_Tables_number 2
_symmetry_space_group_name_Hall '-P 1'
_symmetry_space_group_name_H-M 'P -1'
_atom_sites_solution_hydrogens constr
_atom_sites_solution_primary direct
_atom_sites_solution_secondary difmap
_audit_conform_dict_location ftp://ftp.iucr.org/pub/cif_core.dic
_audit_conform_dict_name cif_core.dic
_audit_conform_dict_version 2.4.3
_audit_creation_date 2016-04-01T00:56:19-00:00
_audit_creation_method 'WinGX routine CIF_UPDATE'
_cell_angle_alpha 91.8073(8)
_cell_angle_beta 101.3520(14)
_cell_angle_gamma 106.0196(14)
_cell_formula_units_Z 4
_cell_length_a 12.6780(2)
_cell_length_b 13.1485(3)
_cell_length_c 24.0521(6)
_cell_measurement_reflns_used 16275
_cell_measurement_temperature 173(2)
_cell_measurement_theta_max 27.48
_cell_measurement_theta_min 0.41
_cell_measurement_wavelength 0.71073
_cell_volume 3762.60(14)
_computing_cell_refinement 'HKL Scalepack (Otwinowski & Minor 1997)'
_computing_data_collection 'Collect (Bruker AXS BV, 1997-2004)'
_computing_data_reduction 'HKL Denzo and Scalepack (Otwinowski & Minor 1997)'
_computing_molecular_graphics 'Ortep for Windows (Farrugia, 2012)'
_computing_publication_material 'WinGX publication routines (Farrugia, 2012)'
_computing_structure_refinement 'SHELXL-2014/7 (Sheldrick, 2014)'
_diffrn_ambient_temperature 173(2)
_diffrn_detector 'CCD plate'
_diffrn_detector_area_resol_mean 9
_diffrn_measured_fraction_theta_full 0.997
_diffrn_measured_fraction_theta_max 0.997
_diffrn_measurement_device '95mm CCD camera on \k-goniostat'
_diffrn_measurement_device_type KappaCCD
_diffrn_measurement_method 'CCD rotation images, thick slices'
_diffrn_orient_matrix_UB_11 -0.065518
_diffrn_orient_matrix_UB_12 -0.065386
_diffrn_orient_matrix_UB_13 -0.006375
_diffrn_orient_matrix_UB_21 -0.036561
_diffrn_orient_matrix_UB_22 0.027976
_diffrn_orient_matrix_UB_23 -0.034481
_diffrn_orient_matrix_UB_31 0.037791
_diffrn_orient_matrix_UB_32 -0.035433
_diffrn_orient_matrix_UB_33 -0.02416
_diffrn_radiation_monochromator 'horizonally mounted graphite crystal'
_diffrn_radiation_probe x-ray
_diffrn_radiation_type MoK\a
_diffrn_radiation_wavelength 0.71073
_diffrn_reflns_av_R_equivalents 0.0720
_diffrn_reflns_av_unetI/netI 0.0375
_diffrn_reflns_Laue_measured_fraction_full 0.997
_diffrn_reflns_Laue_measured_fraction_max 0.997
_diffrn_reflns_limit_h_max 15
_diffrn_reflns_limit_h_min -15
_diffrn_reflns_limit_k_max 16
_diffrn_reflns_limit_k_min -16
_diffrn_reflns_limit_l_max 29
_diffrn_reflns_limit_l_min 0
_diffrn_reflns_number 14246
_diffrn_reflns_point_group_measured_fraction_full 0.997
_diffrn_reflns_point_group_measured_fraction_max 0.997
_diffrn_reflns_reduction_process
;
        Scaled and merged with Sortav
        R.H. Blessing, (1987) Cryst. Rev. 1, 3-58
        R.H. Blessing, (1989) J. Appl. Cryst. 22, 396-397
;
_diffrn_reflns_theta_full 25.242
_diffrn_reflns_theta_max 25.681
_diffrn_reflns_theta_min 0.867
_diffrn_source 'Enraf Nonius FR590'
_diffrn_standards_number 0
_exptl_absorpt_coefficient_mu 8.3
_exptl_absorpt_correction_T_max 1.0000
_exptl_absorpt_correction_T_min 0.9800
_exptl_absorpt_correction_type multi-scan
_exptl_absorpt_process_details
;
[c.f. r.h. blessing, acta cryst. (1995), a51, 33-38]
;
_exptl_crystal_colour yellow
_exptl_crystal_density_diffrn 1.949
_exptl_crystal_density_method 'not measured'
_exptl_crystal_description block
_exptl_crystal_F_000 2092
_exptl_crystal_size_max 0.45
_exptl_crystal_size_mid 0.25
_exptl_crystal_size_min 0.2
_refine_diff_density_max 1.66
_refine_diff_density_min -1.089
_refine_diff_density_rms 0.158
_refine_ls_extinction_method none
_refine_ls_goodness_of_fit_ref 0.925
_refine_ls_hydrogen_treatment constr
_refine_ls_matrix_type full
_refine_ls_number_constraints 0
_refine_ls_number_parameters 964
_refine_ls_number_reflns 14246
_refine_ls_number_restraints 0
_refine_ls_restrained_S_all 0.925
_refine_ls_R_factor_all 0.0474
_refine_ls_R_factor_gt 0.0339
_refine_ls_shift/su_max 0.001
_refine_ls_shift/su_mean 0
_refine_ls_structure_factor_coef Fsqd
_refine_ls_weighting_details 'w=1/[\s^2^(Fo^2^)+(0.0614P)^2^+30.6623P] where P=(Fo^2^+2Fc^2^)/3'
_refine_ls_weighting_scheme calc
_refine_ls_wR_factor_gt 0.0945
_refine_ls_wR_factor_ref 0.1023
_reflns_Friedel_coverage 0
_reflns_number_gt 11822
_reflns_number_total 14246
_reflns_threshold_expression 'I > 2\s(I)'
_cod_data_source_file om6b00162_si_002.cif
_cod_data_source_block 2
_cod_database_code 4086494

loop_
_symmetry_equiv_pos_as_xyz
'x, y, z'
'-x, -y, -z'

loop_
_atom_site_label
_atom_site_type_symbol
_atom_site_fract_x
_atom_site_fract_y
_atom_site_fract_z
_atom_site_U_iso_or_equiv
_atom_site_adp_type
_atom_site_occupancy
_atom_site_site_symmetry_order
_atom_site_calc_flag
_atom_site_refinement_flags_posn
_atom_site_refinement_flags_adp
Pt1 Pt 0.94426(2) 0.29426(2) 0.23248(2) 0.02181(8) Uani 1 1 d . .
Pt2 Pt 0.56364(2) 0.40854(2) 0.27538(2) 0.02324(8) Uani 1 1 d . .
Pb1 Pb 0.77340(2) 0.40822(2) 0.17551(2) 0.02444(8) Uani 1 1 d . .
Pb2 Pb 0.66702(2) 0.20444(2) 0.29566(2) 0.02728(8) Uani 1 1 d . .
C1 C 1.0115(5) 0.2693(5) 0.1643(3) 0.0196(14) Uani 1 1 d . .
C2 C 0.9771(6) 0.1890(6) 0.1220(3) 0.0284(16) Uani 1 1 d . .
H2 H 0.9111 0.1355 0.1213 0.034 Uiso 1 1 calc R U
C3 C 1.0367(6) 0.1829(6) 0.0790(3) 0.0288(16) Uani 1 1 d . .
H3 H 1.0096 0.1269 0.0506 0.035 Uiso 1 1 calc R U
C4 C 1.1370(7) 0.2617(7) 0.0795(3) 0.0338(18) Uani 1 1 d . .
H4 H 1.1757 0.2601 0.0505 0.041 Uiso 1 1 calc R U
C5 C 1.1782(6) 0.3426(6) 0.1237(3) 0.0255(15) Uani 1 1 d . .
C6 C 1.2829(6) 0.4244(6) 0.1293(3) 0.0297(17) Uani 1 1 d . .
H6 H 1.3267 0.4232 0.1026 0.036 Uiso 1 1 calc R U
C7 C 1.3197(6) 0.5038(6) 0.1726(3) 0.0308(17) Uani 1 1 d . .
H7 H 1.3864 0.557 0.1741 0.037 Uiso 1 1 calc R U
C8 C 1.2562(6) 0.5061(6) 0.2159(3) 0.0269(16) Uani 1 1 d . .
C9 C 1.2892(6) 0.5840(7) 0.2622(4) 0.0346(18) Uani 1 1 d . .
H9 H 1.3552 0.6392 0.2662 0.042 Uiso 1 1 calc R U
C10 C 1.2230(7) 0.5779(6) 0.3014(3) 0.0330(18) Uani 1 1 d . .
H10 H 1.2455 0.6281 0.3328 0.04 Uiso 1 1 calc R U
C11 C 1.1231(6) 0.4979(6) 0.2949(3) 0.0287(16) Uani 1 1 d . .
H11 H 1.0781 0.4977 0.3211 0.034 Uiso 1 1 calc R U
C12 C 1.1535(6) 0.4249(6) 0.2107(3) 0.0236(15) Uani 1 1 d . .
C13 C 1.1148(6) 0.3463(5) 0.1649(3) 0.0205(14) Uani 1 1 d . .
C14 C 0.8090(6) 0.1693(6) 0.2072(3) 0.0297(17) Uani 1 1 d . .
C15 C 0.7260(7) 0.0931(6) 0.1915(3) 0.0318(17) Uani 1 1 d . .
C16 C 0.6344(6) 0.0003(6) 0.1725(3) 0.0270(16) Uani 1 1 d . .
C17 C 0.5530(6) -0.0022(6) 0.1237(3) 0.0294(16) Uani 1 1 d . .
H17 H 0.5588 0.0567 0.1028 0.035 Uiso 1 1 calc R U
C18 C 0.4627(7) -0.0939(7) 0.1065(3) 0.0353(18) Uani 1 1 d . .
H18 H 0.4086 -0.0961 0.0737 0.042 Uiso 1 1 calc R U
C19 C 0.4531(6) -0.1807(6) 0.1374(3) 0.0340(18) Uani 1 1 d . .
H19 H 0.3921 -0.2409 0.126 0.041 Uiso 1 1 calc R U
C20 C 0.5351(6) -0.1784(6) 0.1858(3) 0.0274(16) Uani 1 1 d . .
C21 C 0.6252(6) -0.0893(6) 0.2032(3) 0.0250(15) Uani 1 1 d . .
H21 H 0.68 -0.0886 0.2353 0.03 Uiso 1 1 calc R U
C22 C 0.5932(7) -0.2672(6) 0.2666(4) 0.0327(18) Uani 1 1 d . .
H22A H 0.5735 -0.3346 0.282 0.049 Uiso 1 1 calc R U
H22B H 0.6685 -0.2518 0.2606 0.049 Uiso 1 1 calc R U
H22C H 0.5887 -0.2127 0.2928 0.049 Uiso 1 1 calc R U
C23 C 0.9055(6) 0.3248(6) 0.3066(3) 0.0278(16) Uani 1 1 d . .
C24 C 0.8940(6) 0.3448(6) 0.3545(3) 0.0289(16) Uani 1 1 d . .
C25 C 0.8850(6) 0.3698(6) 0.4112(3) 0.0290(16) Uani 1 1 d . .
C26 C 0.8630(6) 0.4627(7) 0.4260(3) 0.0341(18) Uani 1 1 d . .
H26 H 0.8535 0.5099 0.3987 0.041 Uiso 1 1 calc R U
C27 C 0.8548(7) 0.4864(7) 0.4816(4) 0.039(2) Uani 1 1 d . .
H27 H 0.8409 0.5497 0.4913 0.047 Uiso 1 1 calc R U
C28 C 0.8673(6) 0.4171(7) 0.5221(4) 0.0361(19) Uani 1 1 d . .
H28 H 0.8611 0.4334 0.559 0.043 Uiso 1 1 calc R U
C29 C 0.8891(6) 0.3224(7) 0.5082(3) 0.0340(19) Uani 1 1 d . .
C30 C 0.8984(6) 0.2969(6) 0.4526(3) 0.0308(17) Uani 1 1 d . .
H30 H 0.913 0.2338 0.4431 0.037 Uiso 1 1 calc R U
C31 C 0.9207(10) 0.1589(9) 0.5376(4) 0.060(3) Uani 1 1 d . .
H31A H 0.9277 0.1218 0.5712 0.089 Uiso 1 1 calc R U
H31B H 0.8587 0.1166 0.509 0.089 Uiso 1 1 calc R U
H31C H 0.9886 0.1716 0.5235 0.089 Uiso 1 1 calc R U
C32 C 0.5846(6) 0.5483(7) 0.1249(3) 0.0321(18) Uani 1 1 d . .
H32 H 0.5515 0.5364 0.1563 0.039 Uiso 1 1 calc R U
C33 C 0.5506(8) 0.6025(7) 0.0792(4) 0.044(2) Uani 1 1 d . .
H33 H 0.4925 0.634 0.074 0.053 Uiso 1 1 calc R U
C34 C 0.6211(7) 0.5991(7) 0.0437(4) 0.039(2) Uani 1 1 d . .
H34 H 0.6187 0.6282 0.0089 0.047 Uiso 1 1 calc R U
C35 C 0.7575(6) 0.2469(6) 0.0532(4) 0.0330(18) Uani 1 1 d . .
H35 H 0.7472 0.1861 0.0727 0.04 Uiso 1 1 calc R U
C36 C 0.7729(7) 0.2496(7) -0.0018(4) 0.041(2) Uani 1 1 d . .
H36 H 0.7754 0.194 -0.026 0.05 Uiso 1 1 calc R U
C37 C 0.7836(7) 0.3527(7) -0.0128(3) 0.0354(19) Uani 1 1 d . .
H37 H 0.7946 0.3805 -0.047 0.043 Uiso 1 1 calc R U
C38 C 1.0223(6) 0.6054(6) 0.1688(3) 0.0275(16) Uani 1 1 d . .
H38 H 1.0549 0.6013 0.2065 0.033 Uiso 1 1 calc R U
C39 C 1.0746(6) 0.6703(6) 0.1321(4) 0.0341(18) Uani 1 1 d . .
H39 H 1.1468 0.7169 0.1399 0.041 Uiso 1 1 calc R U
C40 C 0.9967(6) 0.6510(7) 0.0816(4) 0.0340(18) Uani 1 1 d . .
H40 H 1.0068 0.6831 0.0484 0.041 Uiso 1 1 calc R U
C41 C 0.5666(6) 0.4928(6) 0.3494(3) 0.0272(16) Uani 1 1 d . .
C42 C 0.6461(7) 0.5783(7) 0.3804(3) 0.0363(19) Uani 1 1 d . .
H42 H 0.714 0.6043 0.3692 0.044 Uiso 1 1 calc R U
C43 C 0.6289(8) 0.6279(8) 0.4286(4) 0.041(2) Uani 1 1 d . .
H43 H 0.6855 0.6853 0.4491 0.05 Uiso 1 1 calc R U
C44 C 0.5291(8) 0.5931(7) 0.4462(3) 0.041(2) Uani 1 1 d . .
H44 H 0.5189 0.6265 0.4786 0.049 Uiso 1 1 calc R U
C45 C 0.4422(7) 0.5065(8) 0.4151(3) 0.037(2) Uani 1 1 d . .
C46 C 0.3351(7) 0.4659(8) 0.4292(4) 0.040(2) Uani 1 1 d . .
H46 H 0.3206 0.4975 0.4609 0.048 Uiso 1 1 calc R U
C47 C 0.2551(8) 0.3844(8) 0.3985(4) 0.044(2) Uani 1 1 d . .
H47 H 0.1859 0.3618 0.4087 0.053 Uiso 1 1 calc R U
C48 C 0.2740(6) 0.3304(7) 0.3496(3) 0.0341(19) Uani 1 1 d . .
C49 C 0.1957(7) 0.2434(7) 0.3159(4) 0.038(2) Uani 1 1 d . .
H49 H 0.1261 0.2142 0.3248 0.046 Uiso 1 1 calc R U
C50 C 0.2227(7) 0.2012(7) 0.2694(4) 0.0366(19) Uani 1 1 d . .
H50 H 0.1705 0.1444 0.246 0.044 Uiso 1 1 calc R U
C51 C 0.3290(7) 0.2441(6) 0.2574(3) 0.0314(17) Uani 1 1 d . .
H51 H 0.3459 0.2133 0.2262 0.038 Uiso 1 1 calc R U
C52 C 0.3803(6) 0.3705(6) 0.3354(3) 0.0262(16) Uani 1 1 d . .
C53 C 0.4642(7) 0.4573(7) 0.3671(3) 0.0302(17) Uani 1 1 d . .
C54 C 0.7060(7) 0.5086(6) 0.2689(3) 0.0279(16) Uani 1 1 d . .
C55 C 0.7883(7) 0.5827(6) 0.2668(3) 0.0294(17) Uani 1 1 d . .
C56 C 0.8799(6) 0.6750(6) 0.2663(3) 0.0290(17) Uani 1 1 d . .
C57 C 0.9753(7) 0.7013(7) 0.3089(4) 0.039(2) Uani 1 1 d . .
H57 H 0.9825 0.6573 0.3381 0.047 Uiso 1 1 calc R U
C58 C 1.0614(7) 0.7939(8) 0.3084(4) 0.043(2) Uani 1 1 d . .
H58 H 1.1252 0.812 0.3376 0.051 Uiso 1 1 calc R U
C59 C 1.0526(7) 0.8583(7) 0.2651(4) 0.041(2) Uani 1 1 d . .
H59 H 1.1109 0.9194 0.265 0.049 Uiso 1 1 calc R U
C60 C 0.9569(7) 0.8331(6) 0.2211(4) 0.0371(19) Uani 1 1 d . .
C61 C 0.8701(6) 0.7420(6) 0.2214(3) 0.0308(17) Uani 1 1 d . .
H61 H 0.8059 0.7247 0.1924 0.037 Uiso 1 1 calc R U
C62 C 0.8637(8) 0.8760(9) 0.1325(5) 0.058(3) Uani 1 1 d . .
H62A H 0.8747 0.9304 0.1067 0.087 Uiso 1 1 calc R U
H62B H 0.8575 0.809 0.1131 0.087 Uiso 1 1 calc R U
H62C H 0.7962 0.8718 0.1458 0.087 Uiso 1 1 calc R U
C63 C 0.5340(6) 0.3220(6) 0.2002(3) 0.0263(16) Uani 1 1 d . .
C64 C 0.4946(6) 0.2693(6) 0.1545(3) 0.0288(17) Uani 1 1 d . .
C65 C 0.4336(6) 0.2067(6) 0.1017(3) 0.0262(16) Uani 1 1 d . .
C66 C 0.4682(7) 0.2248(7) 0.0505(3) 0.0354(18) Uani 1 1 d . .
H66 H 0.5316 0.2799 0.0489 0.042 Uiso 1 1 calc R U
C67 C 0.4057(7) 0.1584(7) 0.0013(3) 0.0369(19) Uani 1 1 d . .
H67 H 0.4288 0.1694 -0.0329 0.044 Uiso 1 1 calc R U
C68 C 0.3117(8) 0.0779(7) 0.0028(3) 0.040(2) Uani 1 1 d . .
H68 H 0.2715 0.0344 -0.0301 0.048 Uiso 1 1 calc R U
C69 C 0.2765(7) 0.0614(6) 0.0538(3) 0.0324(17) Uani 1 1 d . .
C70 C 0.3356(6) 0.1245(6) 0.1025(3) 0.0292(17) Uani 1 1 d . .
H70 H 0.3109 0.113 0.1363 0.035 Uiso 1 1 calc R U
C71 C 0.1446(8) -0.0434(8) 0.1030(5) 0.054(3) Uani 1 1 d . .
H71A H 0.0769 -0.1014 0.0958 0.08 Uiso 1 1 calc R U
H71B H 0.2024 -0.0623 0.1291 0.08 Uiso 1 1 calc R U
H71C H 0.1309 0.0182 0.1192 0.08 Uiso 1 1 calc R U
C72 C 0.8524(6) 0.0524(7) 0.3312(4) 0.0355(19) Uani 1 1 d . .
H72 H 0.9003 0.0913 0.3097 0.043 Uiso 1 1 calc R U
C73 C 0.8674(7) -0.0340(8) 0.3571(4) 0.044(2) Uani 1 1 d . .
H73 H 0.9263 -0.0636 0.3578 0.052 Uiso 1 1 calc R U
C74 C 0.7753(7) -0.0693(7) 0.3825(4) 0.039(2) Uani 1 1 d . .
H74 H 0.7599 -0.1285 0.403 0.047 Uiso 1 1 calc R U
C75 C 0.6159(6) 0.2688(7) 0.4285(4) 0.0346(18) Uani 1 1 d . .
H75 H 0.6218 0.339 0.4214 0.042 Uiso 1 1 calc R U
C76 C 0.6040(6) 0.2251(7) 0.4804(3) 0.0331(18) Uani 1 1 d . .
H76 H 0.5993 0.2603 0.5136 0.04 Uiso 1 1 calc R U
C77 C 0.6007(6) 0.1221(7) 0.4725(3) 0.0341(18) Uani 1 1 d . .
H77 H 0.5948 0.0737 0.4999 0.041 Uiso 1 1 calc R U
C78 C 0.4177(7) -0.0100(8) 0.2501(4) 0.045(2) Uani 1 1 d . .
H78 H 0.3984 0.018 0.2159 0.054 Uiso 1 1 calc R U
C79 C 0.3553(7) -0.1023(8) 0.2662(4) 0.049(2) Uani 1 1 d . .
H79 H 0.2884 -0.1483 0.2455 0.059 Uiso 1 1 calc R U
C80 C 0.4120(7) -0.1126(7) 0.3191(4) 0.042(2) Uani 1 1 d . .
H80 H 0.3896 -0.1674 0.3416 0.051 Uiso 1 1 calc R U
C81 C 0.3026(8) 0.1372(8) 0.4488(4) 0.051(2) Uani 1 1 d . .
H81A H 0.3376 0.208 0.4393 0.062 Uiso 1 1 calc R U
H81B H 0.3455 0.1268 0.4852 0.062 Uiso 1 1 calc R U
B1 B 0.7914(7) 0.5285(7) 0.0438(4) 0.0286(19) Uani 1 1 d . .
H1 H 0.7961 0.5615 0.0081 0.034 Uiso 1 1 calc R U
B2 B 0.6004(8) -0.0049(7) 0.3873(4) 0.032(2) Uani 1 1 d . .
H2A H 0.5831 -0.0615 0.4126 0.039 Uiso 1 1 calc R U
Cl1 Cl 0.1632(2) 0.1283(2) 0.45551(12) 0.0615(7) Uani 1 1 d . .
Cl2 Cl 0.3070(2) 0.0442(2) 0.39708(11) 0.0610(7) Uani 1 1 d . .
N1 N 1.0885(5) 0.4203(5) 0.2518(3) 0.0275(14) Uani 1 1 d . .
N2 N 0.4078(5) 0.3270(5) 0.2884(3) 0.0302(14) Uani 1 1 d . .
N3 N 0.6716(5) 0.5160(5) 0.1170(3) 0.0294(14) Uani 1 1 d . .
N4 N 0.6936(5) 0.5481(5) 0.0662(2) 0.0255(13) Uani 1 1 d . .
N5 N 0.7590(5) 0.3407(5) 0.0753(3) 0.0293(14) Uani 1 1 d . .
N6 N 0.7758(5) 0.4080(5) 0.0335(3) 0.0281(14) Uani 1 1 d . .
N7 N 0.9199(5) 0.5503(5) 0.1429(3) 0.0275(14) Uani 1 1 d . .
N8 N 0.9030(5) 0.5774(5) 0.0884(3) 0.0264(13) Uani 1 1 d . .
N9 N 0.7610(5) 0.0748(5) 0.3402(3) 0.0279(14) Uani 1 1 d . .
N10 N 0.7125(5) -0.0007(5) 0.3716(3) 0.0302(14) Uani 1 1 d . .
N11 N 0.6173(5) 0.1920(5) 0.3911(3) 0.0292(14) Uani 1 1 d . .
N12 N 0.6072(5) 0.1008(5) 0.4185(3) 0.0281(14) Uani 1 1 d . .
N13 N 0.5102(5) 0.0346(5) 0.2902(3) 0.0316(15) Uani 1 1 d . .
N14 N 0.5063(5) -0.0298(5) 0.3333(3) 0.0309(14) Uani 1 1 d . .
O1 O 0.5179(4) -0.2707(4) 0.2140(2) 0.0355(13) Uani 1 1 d . .
O2 O 0.9012(5) 0.2591(6) 0.5510(2) 0.0487(16) Uani 1 1 d . .
O3 O 0.9575(5) 0.9013(5) 0.1799(3) 0.0497(16) Uani 1 1 d . .
O4 O 0.1801(5) -0.0203(5) 0.0506(3) 0.0478(16) Uani 1 1 d . .

loop_
_atom_site_aniso_label
_atom_site_aniso_U_11
_atom_site_aniso_U_22
_atom_site_aniso_U_33
_atom_site_aniso_U_23
_atom_site_aniso_U_13
_atom_site_aniso_U_12
Pt1 0.02231(14) 0.01889(14) 0.02464(15) 0.00599(11) 0.00854(11) 0.00368(11)
Pt2 0.02807(15) 0.02267(15) 0.02203(14) 0.00532(11) 0.01001(11) 0.00868(11)
Pb1 0.02774(15) 0.02586(15) 0.02440(14) 0.00894(11) 0.01204(11) 0.01007(11)
Pb2 0.02433(14) 0.03049(16) 0.02912(15) 0.01187(12) 0.00895(11) 0.00802(12)
C1 0.022(3) 0.018(3) 0.021(3) 0.004(3) 0.009(3) 0.006(3)
C2 0.026(4) 0.020(4) 0.039(4) 0.003(3) 0.010(3) 0.004(3)
C3 0.039(4) 0.019(4) 0.027(4) 0.001(3) 0.005(3) 0.008(3)
C4 0.036(4) 0.045(5) 0.029(4) 0.009(4) 0.015(3) 0.020(4)
C5 0.022(3) 0.023(4) 0.032(4) 0.009(3) 0.006(3) 0.006(3)
C6 0.024(4) 0.033(4) 0.036(4) 0.008(3) 0.016(3) 0.009(3)
C7 0.025(4) 0.024(4) 0.045(5) 0.006(3) 0.011(3) 0.006(3)
C8 0.019(3) 0.022(4) 0.038(4) 0.006(3) 0.006(3) 0.003(3)
C9 0.023(4) 0.033(4) 0.043(5) 0.001(4) 0.003(3) 0.003(3)
C10 0.035(4) 0.031(4) 0.026(4) -0.005(3) 0.002(3) 0.003(3)
C11 0.032(4) 0.034(4) 0.024(4) 0.003(3) 0.009(3) 0.013(3)
C12 0.019(3) 0.025(4) 0.028(4) 0.007(3) 0.007(3) 0.006(3)
C13 0.024(3) 0.015(3) 0.026(4) 0.006(3) 0.006(3) 0.010(3)
C14 0.034(4) 0.027(4) 0.032(4) 0.010(3) 0.015(3) 0.009(3)
C15 0.032(4) 0.031(4) 0.035(4) 0.007(3) 0.013(3) 0.009(4)
C16 0.025(4) 0.027(4) 0.031(4) 0.002(3) 0.010(3) 0.008(3)
C17 0.033(4) 0.028(4) 0.029(4) 0.001(3) 0.003(3) 0.014(3)
C18 0.040(5) 0.032(4) 0.033(4) 0.000(3) 0.003(4) 0.012(4)
C19 0.025(4) 0.031(4) 0.037(4) -0.008(3) 0.003(3) -0.003(3)
C20 0.032(4) 0.023(4) 0.033(4) 0.003(3) 0.012(3) 0.012(3)
C21 0.023(4) 0.028(4) 0.023(4) 0.002(3) 0.008(3) 0.004(3)
C22 0.037(4) 0.017(4) 0.047(5) 0.012(3) 0.015(4) 0.008(3)
C23 0.021(4) 0.031(4) 0.036(4) 0.014(3) 0.014(3) 0.010(3)
C24 0.026(4) 0.033(4) 0.032(4) 0.005(3) 0.011(3) 0.010(3)
C25 0.024(4) 0.036(4) 0.026(4) -0.001(3) 0.008(3) 0.004(3)
C26 0.028(4) 0.039(5) 0.035(4) 0.006(4) 0.012(3) 0.004(3)
C27 0.027(4) 0.035(5) 0.053(5) -0.004(4) 0.016(4) 0.002(3)
C28 0.029(4) 0.044(5) 0.032(4) -0.008(4) 0.007(3) 0.008(4)
C29 0.025(4) 0.050(5) 0.024(4) 0.011(4) 0.004(3) 0.005(4)
C30 0.029(4) 0.031(4) 0.031(4) -0.001(3) 0.004(3) 0.007(3)
C31 0.086(8) 0.068(7) 0.042(6) 0.016(5) 0.019(5) 0.047(6)
C32 0.029(4) 0.038(5) 0.037(4) 0.010(4) 0.013(3) 0.016(3)
C33 0.046(5) 0.048(6) 0.053(6) 0.019(4) 0.016(4) 0.032(4)
C34 0.043(5) 0.048(5) 0.037(5) 0.016(4) 0.017(4) 0.024(4)
C35 0.025(4) 0.021(4) 0.052(5) 0.000(4) 0.011(4) 0.003(3)
C36 0.039(5) 0.042(5) 0.044(5) -0.014(4) 0.009(4) 0.016(4)
C37 0.041(5) 0.045(5) 0.021(4) -0.005(3) 0.007(3) 0.014(4)
C38 0.026(4) 0.030(4) 0.025(4) -0.002(3) 0.003(3) 0.007(3)
C39 0.023(4) 0.026(4) 0.050(5) 0.005(4) 0.009(4) 0.001(3)
C40 0.029(4) 0.036(5) 0.041(5) 0.012(4) 0.019(4) 0.006(3)
C41 0.033(4) 0.034(4) 0.020(4) 0.007(3) 0.008(3) 0.016(3)
C42 0.042(5) 0.044(5) 0.024(4) 0.004(4) 0.007(3) 0.014(4)
C43 0.051(5) 0.047(5) 0.031(4) -0.002(4) 0.008(4) 0.023(4)
C44 0.073(6) 0.043(5) 0.018(4) 0.004(4) 0.015(4) 0.033(5)
C45 0.046(5) 0.059(6) 0.020(4) 0.008(4) 0.013(4) 0.032(4)
C46 0.046(5) 0.060(6) 0.028(4) 0.016(4) 0.019(4) 0.031(5)
C47 0.048(5) 0.065(7) 0.037(5) 0.024(5) 0.028(4) 0.033(5)
C48 0.029(4) 0.050(5) 0.034(4) 0.023(4) 0.011(3) 0.022(4)
C49 0.032(4) 0.040(5) 0.047(5) 0.020(4) 0.017(4) 0.009(4)
C50 0.035(4) 0.026(4) 0.047(5) 0.013(4) 0.008(4) 0.005(3)
C51 0.039(4) 0.025(4) 0.031(4) 0.008(3) 0.011(3) 0.006(3)
C52 0.034(4) 0.030(4) 0.021(4) 0.011(3) 0.009(3) 0.016(3)
C53 0.038(4) 0.040(5) 0.022(4) 0.009(3) 0.008(3) 0.024(4)
C54 0.041(4) 0.030(4) 0.018(4) 0.003(3) 0.008(3) 0.018(4)
C55 0.033(4) 0.033(4) 0.025(4) 0.005(3) 0.014(3) 0.010(4)
C56 0.030(4) 0.030(4) 0.032(4) -0.002(3) 0.018(3) 0.008(3)
C57 0.036(5) 0.046(5) 0.036(5) 0.001(4) 0.009(4) 0.014(4)
C58 0.030(4) 0.057(6) 0.039(5) -0.007(4) 0.011(4) 0.008(4)
C59 0.034(4) 0.033(5) 0.054(6) 0.002(4) 0.022(4) 0.000(4)
C60 0.047(5) 0.025(4) 0.044(5) 0.003(4) 0.024(4) 0.009(4)
C61 0.030(4) 0.035(4) 0.030(4) 0.005(3) 0.013(3) 0.009(3)
C62 0.052(6) 0.061(7) 0.073(7) 0.040(6) 0.028(5) 0.021(5)
C63 0.032(4) 0.028(4) 0.023(4) 0.003(3) 0.010(3) 0.011(3)
C64 0.025(4) 0.029(4) 0.038(5) 0.012(4) 0.012(3) 0.013(3)
C65 0.029(4) 0.024(4) 0.029(4) 0.005(3) 0.008(3) 0.013(3)
C66 0.040(5) 0.036(5) 0.033(4) 0.004(4) 0.008(4) 0.016(4)
C67 0.049(5) 0.044(5) 0.023(4) 0.004(4) 0.014(4) 0.018(4)
C68 0.052(5) 0.041(5) 0.025(4) -0.007(4) -0.004(4) 0.020(4)
C69 0.035(4) 0.028(4) 0.036(4) 0.000(3) 0.007(3) 0.011(3)
C70 0.033(4) 0.038(5) 0.024(4) 0.008(3) 0.012(3) 0.016(3)
C71 0.042(5) 0.037(5) 0.078(7) 0.013(5) 0.019(5) 0.000(4)
C72 0.025(4) 0.043(5) 0.040(5) 0.015(4) 0.006(3) 0.011(4)
C73 0.037(5) 0.049(6) 0.055(6) 0.014(4) 0.012(4) 0.025(4)
C74 0.049(5) 0.043(5) 0.034(5) 0.015(4) 0.013(4) 0.023(4)
C75 0.025(4) 0.030(4) 0.045(5) 0.004(4) 0.007(3) 0.002(3)
C76 0.033(4) 0.036(5) 0.031(4) 0.000(3) 0.009(3) 0.010(4)
C77 0.029(4) 0.041(5) 0.029(4) 0.004(4) 0.009(3) 0.003(4)
C78 0.027(4) 0.057(6) 0.051(5) -0.014(5) 0.000(4) 0.018(4)
C79 0.026(4) 0.048(6) 0.066(7) -0.021(5) 0.011(4) -0.001(4)
C80 0.027(4) 0.037(5) 0.057(6) -0.011(4) 0.016(4) -0.003(4)
C81 0.050(6) 0.050(6) 0.050(6) 0.002(5) -0.002(4) 0.016(5)
B1 0.038(5) 0.033(5) 0.019(4) 0.008(4) 0.011(4) 0.012(4)
B2 0.038(5) 0.027(5) 0.033(5) 0.008(4) 0.015(4) 0.007(4)
Cl1 0.0628(16) 0.0593(16) 0.0719(18) 0.0098(13) 0.0310(14) 0.0210(13)
Cl2 0.0616(16) 0.0755(19) 0.0530(15) -0.0016(13) 0.0138(12) 0.0312(14)
N1 0.030(3) 0.022(3) 0.031(3) 0.007(3) 0.007(3) 0.007(3)
N2 0.028(3) 0.034(4) 0.031(3) 0.014(3) 0.011(3) 0.010(3)
N3 0.031(3) 0.034(4) 0.028(3) 0.012(3) 0.011(3) 0.013(3)
N4 0.029(3) 0.030(3) 0.022(3) 0.010(3) 0.009(3) 0.012(3)
N5 0.031(3) 0.024(3) 0.033(4) 0.001(3) 0.012(3) 0.004(3)
N6 0.031(3) 0.036(4) 0.022(3) 0.003(3) 0.010(3) 0.014(3)
N7 0.030(3) 0.030(4) 0.026(3) 0.010(3) 0.011(3) 0.011(3)
N8 0.028(3) 0.027(3) 0.030(3) 0.010(3) 0.017(3) 0.009(3)
N9 0.027(3) 0.022(3) 0.033(3) 0.010(3) 0.008(3) 0.004(3)
N10 0.031(3) 0.025(3) 0.032(3) 0.010(3) 0.008(3) 0.003(3)
N11 0.031(3) 0.026(3) 0.030(3) 0.002(3) 0.006(3) 0.007(3)
N12 0.029(3) 0.027(3) 0.027(3) 0.007(3) 0.009(3) 0.004(3)
N13 0.030(3) 0.030(4) 0.033(4) -0.003(3) 0.009(3) 0.006(3)
N14 0.026(3) 0.024(3) 0.041(4) -0.002(3) 0.011(3) 0.002(3)
O1 0.035(3) 0.023(3) 0.045(3) 0.006(2) 0.008(3) 0.003(2)
O2 0.058(4) 0.071(5) 0.024(3) 0.004(3) 0.011(3) 0.028(4)
O3 0.053(4) 0.040(4) 0.058(4) 0.017(3) 0.024(3) 0.006(3)
O4 0.043(3) 0.034(3) 0.056(4) -0.012(3) 0.009(3) -0.002(3)

loop_
_atom_type_symbol
_atom_type_description
_atom_type_scat_dispersion_real
_atom_type_scat_dispersion_imag
_atom_type_scat_source
C C 0.0033 0.0016 'International Tables Vol C Tables 4.2.6.8 and 6.1.1.4'
H H 0 0 'International Tables Vol C Tables 4.2.6.8 and 6.1.1.4'
B B 0.0013 0.0007 'International Tables Vol C Tables 4.2.6.8 and 6.1.1.4'
Cl Cl 0.1484 0.1585 'International Tables Vol C Tables 4.2.6.8 and 6.1.1.4'
N N 0.0061 0.0033 'International Tables Vol C Tables 4.2.6.8 and 6.1.1.4'
O O 0.0106 0.006 'International Tables Vol C Tables 4.2.6.8 and 6.1.1.4'
Pb Pb -3.3944 10.1111 'International Tables Vol C Tables 4.2.6.8 and 6.1.1.4'
Pt Pt -1.7033 8.3905 'International Tables Vol C Tables 4.2.6.8 and 6.1.1.4'

loop_
_geom_angle_atom_site_label_1
_geom_angle_atom_site_label_2
_geom_angle_atom_site_label_3
_geom_angle
C23 Pt1 C14 94.2(3)
C23 Pt1 C1 170.3(3)
C14 Pt1 C1 93.3(3)
C23 Pt1 N1 91.1(3)
C14 Pt1 N1 174.7(3)
C1 Pt1 N1 81.4(3)
C23 Pt1 Pb1 87.9(2)
C14 Pt1 Pb1 80.2(2)
C1 Pt1 Pb1 99.49(18)
N1 Pt1 Pb1 100.31(16)
C54 Pt2 C63 97.1(3)
C54 Pt2 C41 90.3(3)
C63 Pt2 C41 170.8(3)
C54 Pt2 N2 169.6(3)
C63 Pt2 N2 90.9(3)
C41 Pt2 N2 81.2(3)
C54 Pt2 Pb2 94.9(2)
C63 Pt2 Pb2 71.0(2)
C41 Pt2 Pb2 114.0(2)
N2 Pt2 Pb2 94.07(18)
N3 Pb1 N5 75.6(2)
N3 Pb1 N7 73.8(2)
N5 Pb1 N7 77.0(2)
N3 Pb1 Pt1 166.36(14)
N5 Pb1 Pt1 96.78(15)
N7 Pb1 Pt1 93.56(14)
N9 Pb2 N11 76.4(2)
N9 Pb2 N13 75.1(2)
N11 Pb2 N13 72.6(2)
N9 Pb2 Pt2 163.20(15)
N11 Pb2 Pt2 89.92(14)
N13 Pb2 Pt2 110.37(15)
C2 C1 C13 116.4(6)
C2 C1 Pt1 130.8(5)
C13 C1 Pt1 112.6(5)
C1 C2 C3 123.1(7)
C1 C2 H2 118.5
C3 C2 H2 118.5
C2 C3 C4 119.5(7)
C2 C3 H3 120.2
C4 C3 H3 120.2
C5 C4 C3 119.3(7)
C5 C4 H4 120.4
C3 C4 H4 120.4
C4 C5 C13 119.0(7)
C4 C5 C6 123.3(7)
C13 C5 C6 117.6(7)
C7 C6 C5 121.8(7)
C7 C6 H6 119.1
C5 C6 H6 119.1
C6 C7 C8 120.7(7)
C6 C7 H7 119.7
C8 C7 H7 119.7
C12 C8 C9 118.5(7)
C12 C8 C7 117.4(7)
C9 C8 C7 124.1(7)
C10 C9 C8 119.3(7)
C10 C9 H9 120.3
C8 C9 H9 120.3
C9 C10 C11 120.6(7)
C9 C10 H10 119.7
C11 C10 H10 119.7
N1 C11 C10 122.4(7)
N1 C11 H11 118.8
C10 C11 H11 118.8
C13 C12 C8 121.3(7)
C13 C12 N1 118.0(6)
C8 C12 N1 120.7(7)
C5 C13 C12 121.2(6)
C5 C13 C1 122.6(6)
C12 C13 C1 116.2(6)
C15 C14 Pt1 179.7(8)
C14 C15 C16 176.0(8)
C17 C16 C15 120.6(7)
C17 C16 C21 119.6(7)
C15 C16 C21 119.8(7)
C16 C17 C18 119.4(7)
C16 C17 H17 120.3
C18 C17 H17 120.3
C19 C18 C17 120.6(7)
C19 C18 H18 119.7
C17 C18 H18 119.7
C18 C19 C20 119.8(7)
C18 C19 H19 120.1
C20 C19 H19 120.1
C21 C20 O1 124.2(7)
C21 C20 C19 120.5(7)
O1 C20 C19 115.3(7)
C20 C21 C16 120.0(7)
C20 C21 H21 120
C16 C21 H21 120
O1 C22 H22A 109.5
O1 C22 H22B 109.5
H22A C22 H22B 109.5
O1 C22 H22C 109.5
H22A C22 H22C 109.5
H22B C22 H22C 109.5
C24 C23 Pt1 172.9(6)
C23 C24 C25 177.8(8)
C26 C25 C24 120.9(7)
C26 C25 C30 120.1(7)
C24 C25 C30 119.0(7)
C25 C26 C27 120.3(8)
C25 C26 H26 119.9
C27 C26 H26 119.9
C28 C27 C26 120.6(8)
C28 C27 H27 119.7
C26 C27 H27 119.7
C27 C28 C29 120.3(8)
C27 C28 H28 119.9
C29 C28 H28 119.9
O2 C29 C28 116.3(7)
O2 C29 C30 123.3(8)
C28 C29 C30 120.4(7)
C29 C30 C25 118.4(7)
C29 C30 H30 120.8
C25 C30 H30 120.8
O2 C31 H31A 109.5
O2 C31 H31B 109.5
H31A C31 H31B 109.5
O2 C31 H31C 109.5
H31A C31 H31C 109.5
H31B C31 H31C 109.5
N3 C32 C33 109.7(7)
N3 C32 H32 125.1
C33 C32 H32 125.1
C34 C33 C32 104.6(7)
C34 C33 H33 127.7
C32 C33 H33 127.7
N4 C34 C33 109.8(7)
N4 C34 H34 125.1
C33 C34 H34 125.1
N5 C35 C36 112.2(8)
N5 C35 H35 123.9
C36 C35 H35 123.9
C35 C36 C37 103.9(7)
C35 C36 H36 128.1
C37 C36 H36 128.1
N6 C37 C36 109.5(7)
N6 C37 H37 125.2
C36 C37 H37 125.2
N7 C38 C39 110.5(7)
N7 C38 H38 124.8
C39 C38 H38 124.8
C40 C39 C38 105.1(7)
C40 C39 H39 127.5
C38 C39 H39 127.5
N8 C40 C39 108.4(7)
N8 C40 H40 125.8
C39 C40 H40 125.8
C42 C41 C53 117.3(7)
C42 C41 Pt2 131.1(6)
C53 C41 Pt2 111.4(6)
C41 C42 C43 122.0(8)
C41 C42 H42 119
C43 C42 H42 119
C44 C43 C42 120.8(9)
C44 C43 H43 119.6
C42 C43 H43 119.6
C43 C44 C45 120.0(8)
C43 C44 H44 120
C45 C44 H44 120
C53 C45 C46 118.5(8)
C53 C45 C44 117.2(8)
C46 C45 C44 124.3(8)
C47 C46 C45 122.4(8)
C47 C46 H46 118.8
C45 C46 H46 118.8
C46 C47 C48 121.2(8)
C46 C47 H47 119.4
C48 C47 H47 119.4
C49 C48 C52 118.5(8)
C49 C48 C47 124.9(8)
C52 C48 C47 116.6(8)
C50 C49 C48 119.3(7)
C50 C49 H49 120.4
C48 C49 H49 120.4
C49 C50 C51 119.7(8)
C49 C50 H50 120.2
C51 C50 H50 120.2
N2 C51 C50 123.7(8)
N2 C51 H51 118.2
C50 C51 H51 118.2
N2 C52 C48 122.1(7)
N2 C52 C53 115.5(7)
C48 C52 C53 122.3(7)
C41 C53 C52 118.5(7)
C41 C53 C45 122.6(8)
C52 C53 C45 118.9(7)
C55 C54 Pt2 170.6(7)
C54 C55 C56 175.1(8)
C57 C56 C55 121.3(7)
C57 C56 C61 119.7(7)
C55 C56 C61 119.0(7)
C56 C57 C58 120.1(8)
C56 C57 H57 120
C58 C57 H57 120
C59 C58 C57 120.5(8)
C59 C58 H58 119.8
C57 C58 H58 119.8
C58 C59 C60 120.6(8)
C58 C59 H59 119.7
C60 C59 H59 119.7
O3 C60 C61 124.5(8)
O3 C60 C59 115.9(8)
C61 C60 C59 119.6(8)
C60 C61 C56 119.6(7)
C60 C61 H61 120.2
C56 C61 H61 120.2
O3 C62 H62A 109.5
O3 C62 H62B 109.5
H62A C62 H62B 109.5
O3 C62 H62C 109.5
H62A C62 H62C 109.5
H62B C62 H62C 109.5
C64 C63 Pt2 167.3(6)
C63 C64 C65 172.5(8)
C66 C65 C70 119.2(7)
C66 C65 C64 122.5(7)
C70 C65 C64 118.3(7)
C65 C66 C67 118.9(8)
C65 C66 H66 120.6
C67 C66 H66 120.6
C68 C67 C66 121.3(8)
C68 C67 H67 119.3
C66 C67 H67 119.3
C69 C68 C67 119.5(8)
C69 C68 H68 120.2
C67 C68 H68 120.2
C70 C69 C68 120.6(8)
C70 C69 O4 124.5(7)
C68 C69 O4 115.0(7)
C69 C70 C65 120.5(7)
C69 C70 H70 119.8
C65 C70 H70 119.8
O4 C71 H71A 109.5
O4 C71 H71B 109.5
H71A C71 H71B 109.5
O4 C71 H71C 109.5
H71A C71 H71C 109.5
H71B C71 H71C 109.5
N9 C72 C73 111.6(7)
N9 C72 H72 124.2
C73 C72 H72 124.2
C72 C73 C74 105.2(7)
C72 C73 H73 127.4
C74 C73 H73 127.4
N10 C74 C73 107.0(7)
N10 C74 H74 126.5
C73 C74 H74 126.5
N11 C75 C76 108.4(7)
N11 C75 H75 125.8
C76 C75 H75 125.8
C77 C76 C75 106.3(7)
C77 C76 H76 126.8
C75 C76 H76 126.8
N12 C77 C76 108.9(7)
N12 C77 H77 125.5
C76 C77 H77 125.5
N13 C78 C79 111.0(9)
N13 C78 H78 124.5
C79 C78 H78 124.5
C78 C79 C80 105.3(8)
C78 C79 H79 127.3
C80 C79 H79 127.3
N14 C80 C79 108.6(8)
N14 C80 H80 125.7
C79 C80 H80 125.7
Cl2 C81 Cl1 112.5(6)
Cl2 C81 H81A 109.1
Cl1 C81 H81A 109.1
Cl2 C81 H81B 109.1
Cl1 C81 H81B 109.1
H81A C81 H81B 107.8
N4 B1 N6 110.8(6)
N4 B1 N8 109.7(6)
N6 B1 N8 107.9(6)
N4 B1 H1 109.5
N6 B1 H1 109.5
N8 B1 H1 109.5
N10 B2 N12 110.4(7)
N10 B2 N14 110.0(7)
N12 B2 N14 110.0(7)
N10 B2 H2A 108.8
N12 B2 H2A 108.8
N14 B2 H2A 108.8
C11 N1 C12 118.3(6)
C11 N1 Pt1 129.8(5)
C12 N1 Pt1 111.8(5)
C51 N2 C52 116.7(6)
C51 N2 Pt2 130.0(5)
C52 N2 Pt2 113.2(5)
C32 N3 N4 106.9(6)
C32 N3 Pb1 129.7(5)
N4 N3 Pb1 123.2(4)
C34 N4 N3 108.9(6)
C34 N4 B1 129.1(6)
N3 N4 B1 121.9(6)
C35 N5 N6 105.7(6)
C35 N5 Pb1 131.3(5)
N6 N5 Pb1 121.8(4)
C37 N6 N5 108.7(6)
C37 N6 B1 129.1(7)
N5 N6 B1 122.1(6)
C38 N7 N8 107.5(6)
C38 N7 Pb1 131.5(5)
N8 N7 Pb1 120.9(4)
C40 N8 N7 108.6(6)
C40 N8 B1 128.4(6)
N7 N8 B1 123.1(6)
C72 N9 N10 106.8(6)
C72 N9 Pb2 129.4(5)
N10 N9 Pb2 122.9(4)
N9 N10 C74 109.4(6)
N9 N10 B2 121.8(6)
C74 N10 B2 128.7(7)
C75 N11 N12 107.3(6)
C75 N11 Pb2 129.8(5)
N12 N11 Pb2 121.8(4)
C77 N12 N11 109.0(6)
C77 N12 B2 129.4(7)
N11 N12 B2 121.5(6)
C78 N13 N14 106.1(7)
C78 N13 Pb2 131.7(6)
N14 N13 Pb2 122.2(5)
C80 N14 N13 109.0(7)
C80 N14 B2 129.6(7)
N13 N14 B2 121.4(6)
C20 O1 C22 116.7(6)
C29 O2 C31 117.6(7)
C60 O3 C62 117.9(7)
C69 O4 C71 116.5(7)

loop_
_geom_bond_atom_site_label_1
_geom_bond_atom_site_label_2
_geom_bond_distance
Pt1 C23 1.996(8)
Pt1 C14 1.995(8)
Pt1 C1 2.049(7)
Pt1 N1 2.062(6)
Pt1 Pb1 3.0933(4)
Pt2 C54 1.957(8)
Pt2 C63 2.019(7)
Pt2 C41 2.055(7)
Pt2 N2 2.060(6)
Pt2 Pb2 3.3059(4)
Pb1 N3 2.464(6)
Pb1 N5 2.496(6)
Pb1 N7 2.511(6)
Pb2 N9 2.491(6)
Pb2 N11 2.496(6)
Pb2 N13 2.527(7)
C1 C2 1.358(10)
C1 C13 1.414(9)
C2 C3 1.406(11)
C2 H2 0.93
C3 C4 1.399(11)
C3 H3 0.93
C4 C5 1.393(11)
C4 H4 0.93
C5 C13 1.400(10)
C5 C6 1.439(10)
C6 C7 1.365(11)
C6 H6 0.93
C7 C8 1.442(11)
C7 H7 0.93
C8 C12 1.417(10)
C8 C9 1.404(11)
C9 C10 1.372(11)
C9 H9 0.93
C10 C11 1.382(11)
C10 H10 0.93
C11 N1 1.347(10)
C11 H11 0.93
C12 C13 1.400(10)
C12 N1 1.400(9)
C14 C15 1.222(11)
C15 C16 1.421(11)
C16 C17 1.394(10)
C16 C21 1.400(10)
C17 C18 1.399(11)
C17 H17 0.93
C18 C19 1.372(12)
C18 H18 0.93
C19 C20 1.395(11)
C19 H19 0.93
C20 C21 1.376(10)
C20 O1 1.394(9)
C21 H21 0.93
C22 O1 1.418(10)
C22 H22A 0.96
C22 H22B 0.96
C22 H22C 0.96
C23 C24 1.221(11)
C24 C25 1.427(10)
C25 C26 1.377(11)
C25 C30 1.422(11)
C26 C27 1.394(12)
C26 H26 0.93
C27 C28 1.370(12)
C27 H27 0.93
C28 C29 1.393(12)
C28 H28 0.93
C29 O2 1.358(10)
C29 C30 1.403(11)
C30 H30 0.93
C31 O2 1.444(12)
C31 H31A 0.96
C31 H31B 0.96
C31 H31C 0.96
C32 N3 1.329(10)
C32 C33 1.392(11)
C32 H32 0.93
C33 C34 1.359(12)
C33 H33 0.93
C34 N4 1.325(10)
C34 H34 0.93
C35 N5 1.321(10)
C35 C36 1.377(12)
C35 H35 0.93
C36 C37 1.364(12)
C36 H36 0.93
C37 N6 1.345(10)
C37 H37 0.93
C38 N7 1.316(10)
C38 C39 1.383(11)
C38 H38 0.93
C39 C40 1.372(11)
C39 H39 0.93
C40 N8 1.352(9)
C40 H40 0.93
C41 C42 1.365(12)
C41 C53 1.407(11)
C42 C43 1.395(12)
C42 H42 0.93
C43 C44 1.375(13)
C43 H43 0.93
C44 C45 1.414(13)
C44 H44 0.93
C45 C53 1.419(11)
C45 C46 1.426(12)
C46 C47 1.333(14)
C46 H46 0.93
C47 C48 1.449(12)
C47 H47 0.93
C48 C49 1.396(13)
C48 C52 1.417(11)
C49 C50 1.375(12)
C49 H49 0.93
C50 C51 1.401(11)
C50 H50 0.93
C51 N2 1.341(10)
C51 H51 0.93
C52 N2 1.396(10)
C52 C53 1.404(11)
C54 C55 1.225(11)
C55 C56 1.432(11)
C56 C57 1.375(11)
C56 C61 1.424(11)
C57 C58 1.395(13)
C57 H57 0.93
C58 C59 1.368(13)
C58 H58 0.93
C59 C60 1.398(12)
C59 H59 0.93
C60 O3 1.357(10)
C60 C61 1.386(11)
C61 H61 0.93
C62 O3 1.432(12)
C62 H62A 0.96
C62 H62B 0.96
C62 H62C 0.96
C63 C64 1.217(11)
C64 C65 1.444(11)
C65 C66 1.392(11)
C65 C70 1.408(11)
C66 C67 1.405(12)
C66 H66 0.93
C67 C68 1.365(13)
C67 H67 0.93
C68 C69 1.391(12)
C68 H68 0.93
C69 C70 1.366(11)
C69 O4 1.374(10)
C70 H70 0.93
C71 O4 1.435(12)
C71 H71A 0.96
C71 H71B 0.96
C71 H71C 0.96
C72 N9 1.326(10)
C72 C73 1.354(12)
C72 H72 0.93
C73 C74 1.398(12)
C73 H73 0.93
C74 N10 1.359(10)
C74 H74 0.93
C75 N11 1.337(10)
C75 C76 1.409(11)
C75 H75 0.93
C76 C77 1.351(12)
C76 H76 0.93
C77 N12 1.342(10)
C77 H77 0.93
C78 N13 1.337(11)
C78 C79 1.367(14)
C78 H78 0.93
C79 C80 1.363(14)
C79 H79 0.93
C80 N14 1.353(10)
C80 H80 0.93
C81 Cl2 1.738(10)
C81 Cl1 1.777(10)
C81 H81A 0.97
C81 H81B 0.97
B1 N4 1.524(10)
B1 N6 1.548(11)
B1 N8 1.556(11)
B1 H1 0.98
B2 N10 1.528(11)
B2 N12 1.531(11)
B2 N14 1.538(11)
B2 H2A 0.98
N3 N4 1.361(8)
N5 N6 1.369(9)
N7 N8 1.361(8)
N9 N10 1.353(8)
N11 N12 1.374(9)
N13 N14 1.359(9)
